data_4035688
loop_
_publ_author_name
'Szostak, Roman'
'Liu, Chengwei'
'Lalancette, Roger'
'Szostak, Michal'

_publ_section_title
;
 Twisted N-Acyl-hydantoins: Rotationally Inverted Urea-Imides of Relevance
 in N-C(O) Cross-coupling.
;
_journal_issue 23
_journal_name_full 'The Journal of organic chemistry'
_journal_page_first 14676
_journal_page_last 14682
_journal_paper_doi 10.1021/acs.joc.8b02691
_journal_volume 83
_journal_year 2018
_chemical_formula_moiety 'C10 H8 N2 O3'
_chemical_formula_sum 'C10 H8 N2 O3'
_chemical_formula_weight 204.18
_space_group_crystal_system monoclinic
_space_group_IT_number 14
_space_group_name_Hall '-P 2ybc'
_space_group_name_H-M_alt 'P 1 21/c 1'
_atom_sites_solution_hydrogens mixed
_atom_sites_solution_primary direct
_atom_sites_solution_secondary difmap
_audit_creation_method SHELXL-2016/6
_cell_angle_alpha 90
_cell_angle_beta 100.641(2)
_cell_angle_gamma 90
_cell_formula_units_Z 4
_cell_length_a 11.0445(3)
_cell_length_b 5.4776(1)
_cell_length_c 15.3754(5)
_cell_measurement_reflns_used 5734
_cell_measurement_temperature 100(2)
_cell_measurement_theta_max 68.81
_cell_measurement_theta_min 4.07
_cell_volume 914.18(4)
_computing_cell_refinement 'APEX 2'
_computing_data_collection 'APEX 2 (Bruker, 2006)'
_computing_data_reduction 'SAINT (Bruker, 2005)'
_computing_molecular_graphics SHELXTL
_computing_publication_material SHELXTL
_computing_structure_refinement 'SHELXL-2014/7 (Sheldrick, 2014)'
_computing_structure_solution 'SHELXL-2014/7 (Sheldrick, 2014)'
_diffrn_ambient_temperature 100(2)
_diffrn_measured_fraction_theta_full 0.975
_diffrn_measured_fraction_theta_max 0.965
_diffrn_measurement_device_type 'Bruker SMART CCD Apex-II area-detector'
_diffrn_measurement_method '\f and \w'
_diffrn_radiation_monochromator graphite
_diffrn_radiation_source 'fine-focus sealed tube'
_diffrn_radiation_type CuK\a
_diffrn_radiation_wavelength 1.54178
_diffrn_reflns_av_R_equivalents 0.0209
_diffrn_reflns_av_unetI/netI 0.0138
_diffrn_reflns_Laue_measured_fraction_full 0.975
_diffrn_reflns_Laue_measured_fraction_max 0.965
_diffrn_reflns_limit_h_max 12
_diffrn_reflns_limit_h_min -12
_diffrn_reflns_limit_k_max 6
_diffrn_reflns_limit_k_min -6
_diffrn_reflns_limit_l_max 16
_diffrn_reflns_limit_l_min -17
_diffrn_reflns_number 8191
_diffrn_reflns_point_group_measured_fraction_full 0.975
_diffrn_reflns_point_group_measured_fraction_max 0.965
_diffrn_reflns_theta_full 67.684
_diffrn_reflns_theta_max 68.824
_diffrn_reflns_theta_min 4.073
_exptl_absorpt_coefficient_mu 0.946
_exptl_absorpt_correction_T_max 0.930
_exptl_absorpt_correction_T_min 0.729
_exptl_absorpt_correction_type numerical
_exptl_absorpt_process_details
;
 SADABS 2016/2: Krause, L., Herbst-Irmer, R., Sheldrick G.M. & Stalke D.,
 J. Appl. Cryst. 48 (2015) 3-10
;
_exptl_crystal_colour colourless
_exptl_crystal_density_diffrn 1.484
_exptl_crystal_description plate
_exptl_crystal_F_000 424
_exptl_crystal_size_max 0.533
_exptl_crystal_size_mid 0.305
_exptl_crystal_size_min 0.106
_refine_diff_density_max 0.199
_refine_diff_density_min -0.169
_refine_diff_density_rms 0.034
_refine_ls_extinction_coef 0.0042(5)
_refine_ls_extinction_expression Fc^*^=kFc[1+0.001xFc^2^\l^3^/sin(2\q)]^-1/4^
_refine_ls_extinction_method 'SHELXL-2016/6 (Sheldrick 2016)'
_refine_ls_goodness_of_fit_ref 1.063
_refine_ls_hydrogen_treatment mixed
_refine_ls_matrix_type full
_refine_ls_number_parameters 140
_refine_ls_number_reflns 1637
_refine_ls_number_restraints 0
_refine_ls_restrained_S_all 1.063
_refine_ls_R_factor_all 0.0290
_refine_ls_R_factor_gt 0.0270
_refine_ls_shift/su_max 0.000
_refine_ls_shift/su_mean 0.000
_refine_ls_structure_factor_coef Fsqd
_refine_ls_weighting_details 'w=1/[\s^2^(Fo^2^)+(0.0314P)^2^+0.3728P] where P=(Fo^2^+2Fc^2^)/3'
_refine_ls_weighting_scheme calc
_refine_ls_wR_factor_gt 0.0671
_refine_ls_wR_factor_ref 0.0685
_reflns_Friedel_coverage 0.000
_reflns_number_gt 1536
_reflns_number_total 1637
_reflns_threshold_expression 'I > 2\s(I)'
_cod_data_source_file jo8b02691_si_002.cif
_cod_data_source_block 180711RAL_CHENGWEI_HYDANTOIN_100K_0m_a
_cod_original_sg_symbol_H-M 'P 21/c'
_cod_database_code 4035688
_shelx_shelxl_version_number 2016/6
_shelx_space_group_comment
;
The symmetry employed for this shelxl refinement is uniquely defined
by the following loop, which should always be used as a source of
symmetry information in preference to the above space-group names.
They are only intended as comments.
;
_shelx_estimated_absorpt_t_min 0.633
_shelx_estimated_absorpt_t_max 0.906

loop_
_space_group_symop_operation_xyz
'x, y, z'
'-x, y+1/2, -z+1/2'
'-x, -y, -z'
'x, -y-1/2, z-1/2'

loop_
_atom_site_label
_atom_site_type_symbol
_atom_site_fract_x
_atom_site_fract_y
_atom_site_fract_z
_atom_site_U_iso_or_equiv
_atom_site_adp_type
_atom_site_occupancy
_atom_site_site_symmetry_order
_atom_site_calc_flag
_atom_site_refinement_flags_posn
_atom_site_refinement_flags_adp
O3 O 0.51855(7) 0.77836(15) 0.69664(5) 0.0185(2) Uani 1 1 d . .
O1 O 0.78790(7) 0.60095(15) 0.58230(5) 0.0191(2) Uani 1 1 d . .
O2 O 0.64871(7) 0.13370(14) 0.54668(5) 0.0194(2) Uani 1 1 d . .
N1 N 0.61659(8) 0.46971(17) 0.63291(6) 0.0144(2) Uani 1 1 d . .
N2 N 0.45519(9) 0.26023(18) 0.56434(6) 0.0161(2) Uani 1 1 d . .
H2 H 0.4141(13) 0.142(3) 0.5355(9) 0.019 Uiso 1 1 d . U
C2 C 0.57795(10) 0.2687(2) 0.57624(7) 0.0148(2) Uani 1 1 d . .
C5 C 0.79520(10) 0.6290(2) 0.73785(7) 0.0148(3) Uani 1 1 d . .
C1 C 0.73870(10) 0.5717(2) 0.64537(7) 0.0145(2) Uani 1 1 d . .
C3 C 0.51533(10) 0.5912(2) 0.65515(7) 0.0142(3) Uani 1 1 d . .
C4 C 0.40305(10) 0.4472(2) 0.61292(7) 0.0154(3) Uani 1 1 d . .
H4A H 0.360905 0.374565 0.658240 0.018 Uiso 1 1 calc R U
H4B H 0.344012 0.550791 0.572756 0.018 Uiso 1 1 calc R U
C6 C 0.87753(10) 0.8244(2) 0.75486(8) 0.0183(3) Uani 1 1 d . .
H6 H 0.894013 0.923314 0.707643 0.022 Uiso 1 1 calc R U
C10 C 0.77172(10) 0.4826(2) 0.80710(7) 0.0167(3) Uani 1 1 d . .
H10 H 0.714459 0.351914 0.795498 0.020 Uiso 1 1 calc R U
C8 C 0.91294(10) 0.7243(2) 0.90976(8) 0.0214(3) Uani 1 1 d . .
H8 H 0.953458 0.757059 0.968637 0.026 Uiso 1 1 calc R U
C9 C 0.83227(10) 0.5283(2) 0.89308(8) 0.0201(3) Uani 1 1 d . .
H9 H 0.818528 0.426025 0.940195 0.024 Uiso 1 1 calc R U
C7 C 0.93494(11) 0.8729(2) 0.84106(8) 0.0214(3) Uani 1 1 d . .
H7 H 0.989428 1.007870 0.853251 0.026 Uiso 1 1 calc R U

loop_
_atom_site_aniso_label
_atom_site_aniso_U_11
_atom_site_aniso_U_22
_atom_site_aniso_U_33
_atom_site_aniso_U_23
_atom_site_aniso_U_13
_atom_site_aniso_U_12
O3 0.0186(4) 0.0175(4) 0.0190(4) -0.0045(3) 0.0020(3) 0.0014(3)
O1 0.0176(4) 0.0247(5) 0.0156(4) 0.0004(3) 0.0043(3) -0.0008(3)
O2 0.0191(4) 0.0180(4) 0.0213(4) -0.0053(3) 0.0041(3) 0.0008(3)
N1 0.0133(5) 0.0160(5) 0.0136(5) -0.0023(4) 0.0013(3) -0.0003(4)
N2 0.0153(5) 0.0144(5) 0.0175(5) -0.0036(4) 0.0001(4) -0.0019(4)
C2 0.0186(6) 0.0135(5) 0.0117(5) 0.0009(4) 0.0015(4) -0.0006(4)
C5 0.0111(5) 0.0166(6) 0.0166(6) -0.0026(4) 0.0023(4) 0.0024(4)
C1 0.0138(5) 0.0120(5) 0.0176(6) 0.0005(4) 0.0021(4) 0.0021(4)
C3 0.0159(6) 0.0158(6) 0.0107(5) 0.0023(4) 0.0020(4) 0.0013(4)
C4 0.0149(6) 0.0163(6) 0.0144(5) 0.0001(4) 0.0015(4) 0.0001(4)
C6 0.0172(6) 0.0191(6) 0.0196(6) -0.0017(5) 0.0057(4) -0.0017(5)
C10 0.0132(5) 0.0171(6) 0.0197(6) 0.0005(4) 0.0024(4) 0.0005(4)
C8 0.0152(6) 0.0311(7) 0.0168(6) -0.0058(5) -0.0005(4) 0.0025(5)
C9 0.0180(6) 0.0258(6) 0.0164(6) 0.0024(5) 0.0030(4) 0.0032(5)
C7 0.0158(6) 0.0237(6) 0.0246(7) -0.0077(5) 0.0036(5) -0.0038(5)

loop_
_atom_type_symbol
_atom_type_description
_atom_type_scat_dispersion_real
_atom_type_scat_dispersion_imag
_atom_type_scat_source
C C 0.0181 0.0091 'International Tables Vol C Tables 4.2.6.8 and 6.1.1.4'
H H 0.0000 0.0000 'International Tables Vol C Tables 4.2.6.8 and 6.1.1.4'
N N 0.0311 0.0180 'International Tables Vol C Tables 4.2.6.8 and 6.1.1.4'
O O 0.0492 0.0322 'International Tables Vol C Tables 4.2.6.8 and 6.1.1.4'

loop_
_geom_angle_atom_site_label_1
_geom_angle_atom_site_label_2
_geom_angle_atom_site_label_3
_geom_angle
C3 N1 C2 110.86(9)
C3 N1 C1 123.72(9)
C2 N1 C1 123.41(9)
C2 N2 C4 113.29(9)
C2 N2 H2 121.3(9)
C4 N2 H2 125.0(9)
O2 C2 N2 129.11(11)
O2 C2 N1 123.83(10)
N2 C2 N1 107.06(9)
C10 C5 C6 120.25(10)
C10 C5 C1 120.49(10)
C6 C5 C1 119.18(10)
O1 C1 N1 119.63(10)
O1 C1 C5 124.92(10)
N1 C1 C5 115.44(9)
O3 C3 N1 126.03(10)
O3 C3 C4 127.84(10)
N1 C3 C4 106.06(9)
N2 C4 C3 102.58(9)
N2 C4 H4A 111.3
C3 C4 H4A 111.3
N2 C4 H4B 111.3
C3 C4 H4B 111.3
H4A C4 H4B 109.2
C7 C6 C5 119.53(11)
C7 C6 H6 120.2
C5 C6 H6 120.2
C9 C10 C5 119.85(11)
C9 C10 H10 120.1
C5 C10 H10 120.1
C9 C8 C7 120.57(11)
C9 C8 H8 119.7
C7 C8 H8 119.7
C8 C9 C10 119.66(11)
C8 C9 H9 120.2
C10 C9 H9 120.2
C6 C7 C8 120.10(11)
C6 C7 H7 119.9
C8 C7 H7 119.9

loop_
_geom_bond_atom_site_label_1
_geom_bond_atom_site_label_2
_geom_bond_distance
O3 C3 1.2047(14)
O1 C1 1.2067(13)
O2 C2 1.2227(14)
N1 C3 1.3970(14)
N1 C2 1.4201(14)
N1 C1 1.4396(14)
N2 C2 1.3351(15)
N2 C4 1.4481(15)
N2 H2 0.865(15)
C5 C10 1.3951(16)
C5 C6 1.3974(16)
C5 C1 1.4771(15)
C3 C4 1.5113(15)
C4 H4A 0.9900
C4 H4B 0.9900
C6 C7 1.3852(17)
C6 H6 0.9500
C10 C9 1.3896(16)
C10 H10 0.9500
C8 C9 1.3882(18)
C8 C7 1.3900(18)
C8 H8 0.9500
C9 H9 0.9500
C7 H7 0.9500
